data_8104357
loop_
_publ_author_name
'Gies, H.'

_publ_section_title
;
 Studies on clathrasils. III. Crystal structure of melanophlogite, a
 natural clathrate compound of silica
;
_journal_name_full 'Zeitschrift fuer Kristallographie (149,1979-)'
_journal_page_first 247
_journal_page_last 257
_journal_volume 164
_journal_year 1983
_chemical_formula_sum 'N4.68 O92 Si46'
_chemical_name_systematic '(Si O2)46 (C O2)1.32 (N2)4.68 (C H4)2'
_space_group_IT_number 223
_symmetry_space_group_name_Hall '-P 4n 2 3'
_symmetry_space_group_name_H-M 'P m -3 n'
_cell_angle_alpha 90
_cell_angle_beta 90
_cell_angle_gamma 90
_cell_formula_units_Z 1
_cell_length_a 13.436
_cell_length_b 13.436
_cell_length_c 13.436
_cell_volume 2425.549
_citation_journal_id_ASTM ZEKRDZ
_cod_data_source_file Gies_ZEKRDZ_1983_1894.cif
_cod_data_source_block N4.68O92Si46
_cod_database_code 8104357

loop_
_symmetry_equiv_pos_as_xyz
x,y,z
-y+1/2,x+1/2,z+1/2
-x,-y,z
y+1/2,-x+1/2,z+1/2
x,-y,-z
y+1/2,x+1/2,-z+1/2
-x,y,-z
-y+1/2,-x+1/2,-z+1/2
z,x,y
-x+1/2,z+1/2,y+1/2
-z,-x,y
x+1/2,-z+1/2,y+1/2
z,-x,-y
x+1/2,z+1/2,-y+1/2
-z,x,-y
-x+1/2,-z+1/2,-y+1/2
y,z,x
y,-z,-x
z+1/2,y+1/2,-x+1/2
-y,z,-x
-z+1/2,-y+1/2,-x+1/2
-y,-z,x
z+1/2,-y+1/2,x+1/2
-z+1/2,y+1/2,x+1/2
-x,-y,-z
y-1/2,-x-1/2,-z-1/2
x,y,-z
-y-1/2,x-1/2,-z-1/2
-x,y,z
-y-1/2,-x-1/2,z-1/2
x,-y,z
y-1/2,x-1/2,z-1/2
-z,-x,-y
x-1/2,-z-1/2,-y-1/2
z,x,-y
-x-1/2,z-1/2,-y-1/2
-z,x,y
-x-1/2,-z-1/2,y-1/2
z,-x,y
x-1/2,z-1/2,y-1/2
-y,-z,-x
-y,z,x
-z-1/2,-y-1/2,x-1/2
y,-z,x
z-1/2,y-1/2,x-1/2
y,z,-x
-z-1/2,y-1/2,-x-1/2
z-1/2,-y-1/2,-x-1/2

loop_
_atom_site_label
_atom_site_type_symbol
_atom_site_fract_x
_atom_site_fract_y
_atom_site_fract_z
_atom_site_occupancy
_atom_site_U_iso_or_equiv
O4 O-2 0.25 0.25 0.25 1 0.0
O2 O-2 0 0.4056 0.1813 1 0.0
O3 O-2 0.3423 0 0 1 0.0
N1 N 0.25 0.5 0 0.78 0.0
Si2 Si+4 0.1826 0.1826 0.1826 1 0.0
Si3 Si+4 0.25 0 0.5 1 0.0
Si1 Si+4 0 0.3098 0.1142 1 0.0
O1 O-2 0.0963 0.2465 0.136 1 0.0
